data_7115209
loop_
_publ_author_name
'Barlow, Stephen'
'Henling, Lawrence M.'
'Day, Michael W.'
'Marder, Seth R.'
'Marder, Seth R.'

_publ_section_title
;
 Effect of the end-groups upon delocalisation in polymethines: the first
 crystallographically characterised bond-alternated cyanine
;
_journal_issue 16
_journal_name_full 'Chemical Communications'
_journal_page_first 1567
_journal_paper_doi 10.1039/a903868j
_journal_year 1999
_chemical_formula_sum 'C23 H21 F6 Fe2 P'
_chemical_formula_weight 554.07
_chemical_name_systematic
;
 1,3-Bis(ferrocenyl)allylium hexafluorophosphate
;
_space_group_IT_number 60
_symmetry_cell_setting orthorhombic
_symmetry_space_group_name_Hall '-P 2n 2ab'
_symmetry_space_group_name_H-M 'P b c n'
_atom_sites_solution_hydrogens geom
_atom_sites_solution_primary direct
_atom_sites_solution_secondary 'All heavy atoms in intial solution'
_audit_creation_method SHELXL-97
_cell_angle_alpha 90.00
_cell_angle_beta 90.00
_cell_angle_gamma 90.00
_cell_formula_units_Z 8
_cell_length_a 14.420(3)
_cell_length_b 12.267(2)
_cell_length_c 24.062(5)
_cell_measurement_reflns_used 25
_cell_measurement_temperature 83
_cell_measurement_theta_max 16.3
_cell_measurement_theta_min 15.3
_cell_volume 4256.3(14)
_computing_data_reduction 'CRYM (Duchamp, 1964)'
_computing_structure_refinement 'SHELXL-97 (Sheldrick, 1997)'
_computing_structure_solution 'SHELXS-97 (Sheldrick, 1990)'
_diffrn_ambient_temperature 83
_diffrn_measured_fraction_theta_full 0.999
_diffrn_measured_fraction_theta_max 0.999
_diffrn_measurement_device_type CAD-4
_diffrn_radiation_monochromator graphite
_diffrn_radiation_source 'sealed tube'
_diffrn_radiation_type MoK\a
_diffrn_radiation_wavelength 0.71073
_diffrn_reflns_av_R_equivalents 0.034
_diffrn_reflns_av_sigmaI/netI 0.0415
_diffrn_reflns_limit_h_max 17
_diffrn_reflns_limit_h_min 0
_diffrn_reflns_limit_k_max 14
_diffrn_reflns_limit_k_min -14
_diffrn_reflns_limit_l_max 20
_diffrn_reflns_limit_l_min -28
_diffrn_reflns_number 9150
_diffrn_reflns_theta_full 25.00
_diffrn_reflns_theta_max 25.0
_diffrn_reflns_theta_min 1.7
_diffrn_standards_decay_% 'Within counting statistics, zero '
_diffrn_standards_interval_time 75
_diffrn_standards_number 3
_exptl_absorpt_coefficient_mu 1.499
_exptl_absorpt_correction_type none
_exptl_crystal_colour Red
_exptl_crystal_density_diffrn 1.729
_exptl_crystal_density_method 'not measured'
_exptl_crystal_description Fragment
_exptl_crystal_F_000 2240
_exptl_crystal_size_max 0.44
_exptl_crystal_size_mid 0.37
_exptl_crystal_size_min 0.30
_refine_diff_density_max 1.500
_refine_diff_density_min -0.587
_refine_diff_density_rms 0.131
_refine_ls_extinction_method none
_refine_ls_goodness_of_fit_ref 2.656
_refine_ls_hydrogen_treatment mixed
_refine_ls_matrix_type 'Full matrix'
_refine_ls_number_parameters 310
_refine_ls_number_reflns 3752
_refine_ls_number_restraints 0
_refine_ls_restrained_S_all 2.656
_refine_ls_R_factor_all 0.1011
_refine_ls_R_factor_gt 0.0711
_refine_ls_shift/su_max 0.003
_refine_ls_shift/su_mean 0.000
_refine_ls_structure_factor_coef Fsqd
_refine_ls_weighting_details w=1/s^2^(Fo^2^)
_refine_ls_weighting_scheme sigma
_refine_ls_wR_factor_gt 0.1281
_refine_ls_wR_factor_ref 0.1327
_reflns_number_gt 2701
_reflns_number_total 3752
_reflns_threshold_expression >2sigma(I)
_cod_data_source_file 903868j.txt
_cod_data_source_block 1a
_cod_depositor_comments
;
The following automatic conversions were performed:

'_symmetry_cell_setting' value 'Orthorhombic' changed to
'orthorhombic' according to
/usr/data/users/saulius/automatic-downloads/retrospective/RSC/lib/dictionaries/cif_core.dic
dictionary named 'cif_core.dic' version 2.4.2 from
2011-04-26.

'_exptl_absorpt_correction_type' value 'None' changed to
'none' according to
/usr/data/users/saulius/automatic-downloads/retrospective/RSC/lib/dictionaries/cif_core.dic
dictionary named 'cif_core.dic' version 2.4.2 from
2011-04-26.

'_refine_ls_weighting_scheme' value 'Sigma' changed to
'sigma' according to
/usr/data/users/saulius/automatic-downloads/retrospective/RSC/lib/dictionaries/cif_core.dic
dictionary named 'cif_core.dic' version 2.4.2 from 2011-04-26.

Automatic conversion script
Id: cif_fix_values 2281 2013-09-26 08:29:07Z andrius 

The following automatic conversions were performed:

'_atom_sites_solution_primary' value 'Direct methods' was changed to
'direct'.

Automatic conversion script
Id: cif_fix_values 6452 2018-10-05 10:23:21Z andrius 
;
_cod_original_sg_symbol_H-M Pbcn
_cod_database_code 7115209

loop_
_symmetry_equiv_pos_as_xyz
'x, y, z'
'-x+1/2, -y+1/2, z+1/2'
'-x, y, -z+1/2'
'x+1/2, -y+1/2, -z'
'-x, -y, -z'
'x-1/2, y-1/2, -z-1/2'
'x, -y, z-1/2'
'-x-1/2, y-1/2, z'

loop_
_atom_site_label
_atom_site_type_symbol
_atom_site_fract_x
_atom_site_fract_y
_atom_site_fract_z
_atom_site_U_iso_or_equiv
_atom_site_adp_type
_atom_site_occupancy
_atom_site_symmetry_multiplicity
_atom_site_calc_flag
_atom_site_refinement_flags
Fe1 Fe 0.33113(6) 0.22526(7) 0.36176(3) 0.0245(2) Uani 1 1 d .
Fe2 Fe 0.33149(6) 0.16481(7) 0.63407(3) 0.0237(2) Uani 1 1 d .
P1 P 0.0000 0.0000 0.5000 0.0367(7) Uani 1 2 d S
F1 F -0.0854(3) 0.0702(4) 0.47909(18) 0.0740(15) Uani 1 1 d .
F2 F 0.0676(4) 0.0971(4) 0.4891(2) 0.0940(19) Uani 1 1 d .
F3 F -0.0145(3) 0.0416(4) 0.56103(15) 0.0654(13) Uani 1 1 d .
P2 P 0.0000 0.0390(2) 0.2500 0.0458(7) Uani 1 2 d S
F4 F 0.0000 0.1678(5) 0.2500 0.116(3) Uani 1 2 d S
F5 F 0.0000 -0.0901(5) 0.2500 0.097(3) Uani 1 2 d S
F6 F 0.1088(3) 0.0380(5) 0.2526(2) 0.0988(18) Uani 1 1 d .
F7 F -0.0050(4) 0.0388(4) 0.31495(16) 0.0792(15) Uani 1 1 d .
C1 C 0.4472(5) 0.1524(7) 0.3882(2) 0.050(2) Uani 1 1 d .
C2 C 0.3830(6) 0.0713(7) 0.3730(4) 0.058(2) Uani 1 1 d .
H2A H 0.3581 0.0176 0.3958 0.18(6) Uiso 1 1 calc R
C3 C 0.3650(6) 0.0877(6) 0.3187(3) 0.048(2) Uani 1 1 d .
H3A H 0.3245 0.0445 0.2982 0.09(3) Uiso 1 1 calc R
C4 C 0.4136(4) 0.1763(5) 0.2962(2) 0.0289(15) Uani 1 1 d .
H4A H 0.4113 0.1997 0.2595 0.018(15) Uiso 1 1 calc R
C5 C 0.4666(5) 0.2239(6) 0.3393(3) 0.044(2) Uani 1 1 d .
H5A H 0.5046 0.2851 0.3376 0.07(3) Uiso 1 1 calc R
C6 C 0.2763(5) 0.3344(6) 0.4175(3) 0.0390(18) Uani 1 1 d .
H6A H 0.3016 0.3537 0.4517 0.06(2) Uiso 1 1 calc R
C7 C 0.2129(5) 0.2470(7) 0.4082(4) 0.054(2) Uani 1 1 d .
H7A H 0.1891 0.1994 0.4347 0.10(4) Uiso 1 1 calc R
C8 C 0.1935(5) 0.2473(8) 0.3508(4) 0.074(3) Uani 1 1 d .
H8A H 0.1548 0.1987 0.3323 0.06(2) Uiso 1 1 calc R
C9 C 0.2421(6) 0.3323(8) 0.3264(3) 0.064(3) Uani 1 1 d .
H9A H 0.2405 0.3509 0.2890 0.09(3) Uiso 1 1 calc R
C10 C 0.2941(5) 0.3858(6) 0.3676(3) 0.0435(19) Uani 1 1 d .
H10A H 0.3333 0.4450 0.3622 0.07(3) Uiso 1 1 calc R
C11 C 0.4480(5) 0.1146(8) 0.5962(3) 0.052(2) Uani 1 1 d .
C12 C 0.4688(4) 0.1615(5) 0.6511(3) 0.042(2) Uani 1 1 d .
H12A H 0.5050 0.2223 0.6589 0.13(4) Uiso 1 1 calc R
C13 C 0.4228(4) 0.0953(6) 0.6884(3) 0.0367(18) Uani 1 1 d .
H13A H 0.4236 0.1029 0.7269 0.08(3) Uiso 1 1 calc R
C14 C 0.3760(5) 0.0169(6) 0.6596(3) 0.045(2) Uani 1 1 d .
H14A H 0.3392 -0.0362 0.6762 0.08(3) Uiso 1 1 calc R
C15 C 0.3893(6) 0.0254(7) 0.6041(4) 0.056(2) Uani 1 1 d .
H15A H 0.3643 -0.0192 0.5767 0.11(4) Uiso 1 1 calc R
C16 C 0.2535(7) 0.2643(8) 0.5851(3) 0.067(3) Uani 1 1 d .
H16A H 0.2635 0.2785 0.5476 0.10(3) Uiso 1 1 calc R
C17 C 0.2921(6) 0.3229(7) 0.6290(3) 0.053(2) Uani 1 1 d .
H17A H 0.3325 0.3818 0.6262 0.05(2) Uiso 1 1 calc R
C18 C 0.2580(5) 0.2757(6) 0.6783(3) 0.0392(18) Uani 1 1 d .
H18A H 0.2718 0.2990 0.7142 0.08(3) Uiso 1 1 calc R
C19 C 0.2009(5) 0.1897(7) 0.6649(3) 0.047(2) Uani 1 1 d .
H19A H 0.1699 0.1451 0.6901 0.10(3) Uiso 1 1 calc R
C20 C 0.1973(5) 0.1807(8) 0.6061(4) 0.063(3) Uani 1 1 d .
H20A H 0.1643 0.1296 0.5855 0.08(3) Uiso 1 1 calc R
C21 C 0.4673(5) 0.1833(7) 0.4440(4) 0.062(2) Uani 1 1 d .
C22 C 0.4365(5) 0.1164(7) 0.4911(2) 0.044(2) Uani 1 1 d .
C23 C 0.4673(5) 0.1650(6) 0.5433(3) 0.057(2) Uani 1 1 d .

loop_
_atom_site_aniso_label
_atom_site_aniso_U_11
_atom_site_aniso_U_22
_atom_site_aniso_U_33
_atom_site_aniso_U_23
_atom_site_aniso_U_13
_atom_site_aniso_U_12
Fe1 0.0191(5) 0.0277(5) 0.0268(5) -0.0062(4) -0.0023(4) 0.0042(4)
Fe2 0.0204(5) 0.0279(5) 0.0228(4) 0.0012(4) 0.0000(4) 0.0045(4)
P1 0.0433(15) 0.0429(17) 0.0238(12) -0.0014(11) -0.0004(12) 0.0035(17)
F1 0.073(3) 0.090(4) 0.059(3) -0.007(3) -0.006(3) 0.038(3)
F2 0.116(4) 0.085(4) 0.080(4) 0.016(3) -0.013(3) -0.049(4)
F3 0.079(3) 0.080(3) 0.037(2) -0.016(2) 0.003(2) 0.018(3)
P2 0.0637(19) 0.0356(16) 0.0381(15) 0.000 0.0005(16) 0.000
F4 0.235(10) 0.030(4) 0.082(5) 0.000 0.007(6) 0.000
F5 0.122(7) 0.040(4) 0.128(6) 0.000 0.014(6) 0.000
F6 0.073(4) 0.141(5) 0.083(3) -0.011(4) -0.001(3) -0.013(4)
F7 0.111(4) 0.088(4) 0.038(2) 0.010(2) 0.006(3) 0.023(3)
C1 0.036(5) 0.100(7) 0.014(3) -0.013(4) -0.006(3) 0.043(5)
C2 0.050(5) 0.046(5) 0.076(6) 0.007(5) 0.008(5) 0.016(4)
C3 0.068(6) 0.025(4) 0.052(5) -0.010(4) 0.024(4) 0.002(4)
C4 0.031(4) 0.029(4) 0.027(3) 0.004(3) 0.004(3) 0.007(3)
C5 0.017(4) 0.047(5) 0.069(5) -0.017(4) 0.005(4) -0.005(4)
C6 0.034(4) 0.047(5) 0.037(4) -0.014(4) 0.004(3) 0.019(4)
C7 0.034(4) 0.050(5) 0.077(6) -0.012(5) 0.025(5) 0.008(4)
C8 0.021(5) 0.091(8) 0.110(9) -0.067(7) -0.019(5) 0.015(5)
C9 0.065(6) 0.082(7) 0.044(5) -0.020(5) -0.027(5) 0.056(6)
C10 0.055(5) 0.031(4) 0.044(4) -0.005(4) -0.001(4) 0.024(4)
C11 0.033(4) 0.098(7) 0.024(4) 0.030(4) 0.017(3) 0.047(5)
C12 0.016(4) 0.020(4) 0.090(6) -0.002(4) -0.005(4) -0.001(3)
C13 0.025(4) 0.059(5) 0.025(4) 0.010(4) -0.003(3) 0.009(4)
C14 0.036(4) 0.022(4) 0.077(6) 0.005(4) -0.024(4) -0.005(4)
C15 0.046(5) 0.049(6) 0.075(6) -0.020(5) -0.010(5) 0.022(4)
C16 0.070(6) 0.094(8) 0.038(5) 0.013(5) -0.005(5) 0.069(6)
C17 0.056(5) 0.036(5) 0.067(6) 0.024(5) 0.026(5) 0.028(4)
C18 0.041(4) 0.041(5) 0.036(4) -0.006(4) 0.005(4) 0.015(4)
C19 0.024(4) 0.064(6) 0.053(5) 0.000(5) 0.015(4) 0.013(4)
C20 0.031(5) 0.076(7) 0.083(7) -0.039(6) -0.023(5) 0.028(5)
C21 0.042(5) 0.066(6) 0.078(6) -0.006(5) -0.006(5) 0.020(4)
C22 0.050(4) 0.071(6) 0.012(3) 0.006(3) 0.005(3) 0.043(4)
C23 0.040(5) 0.054(5) 0.077(6) 0.002(5) 0.003(4) 0.016(4)

loop_
_atom_type_symbol
_atom_type_description
_atom_type_scat_dispersion_real
_atom_type_scat_dispersion_imag
_atom_type_scat_source
C C 0.0033 0.0016 'International Tables Vol C Tables 4.2.6.8 and 6.1.1.4'
H H 0.0000 0.0000 'International Tables Vol C Tables 4.2.6.8 and 6.1.1.4'
F F 0.0171 0.0103 'International Tables Vol C Tables 4.2.6.8 and 6.1.1.4'
P P 0.1023 0.0942 'International Tables Vol C Tables 4.2.6.8 and 6.1.1.4'
Fe Fe 0.3463 0.8444 'International Tables Vol C Tables 4.2.6.8 and 6.1.1.4'

loop_
_geom_angle_atom_site_label_1
_geom_angle_atom_site_label_2
_geom_angle_atom_site_label_3
_geom_angle
_geom_angle_site_symmetry_1
_geom_angle_site_symmetry_3
C1 Fe1 C8 157.4(4) . .
C1 Fe1 C9 162.5(4) . .
C8 Fe1 C9 40.1(3) . .
C1 Fe1 C5 43.5(3) . .
C8 Fe1 C5 155.9(4) . .
C9 Fe1 C5 120.3(4) . .
C1 Fe1 C3 65.9(3) . .
C8 Fe1 C3 106.2(3) . .
C9 Fe1 C3 118.4(3) . .
C5 Fe1 C3 68.1(3) . .
C1 Fe1 C10 128.8(3) . .
C8 Fe1 C10 67.9(3) . .
C9 Fe1 C10 40.4(3) . .
C5 Fe1 C10 106.1(3) . .
C3 Fe1 C10 153.4(3) . .
C1 Fe1 C2 40.6(3) . .
C8 Fe1 C2 120.0(4) . .
C9 Fe1 C2 152.3(4) . .
C5 Fe1 C2 71.1(3) . .
C3 Fe1 C2 38.5(3) . .
C10 Fe1 C2 166.8(3) . .
C1 Fe1 C6 113.9(3) . .
C8 Fe1 C6 67.7(3) . .
C9 Fe1 C6 66.9(3) . .
C5 Fe1 C6 123.4(3) . .
C3 Fe1 C6 164.5(3) . .
C10 Fe1 C6 39.4(2) . .
C2 Fe1 C6 130.9(3) . .
C1 Fe1 C7 125.4(3) . .
C8 Fe1 C7 40.5(3) . .
C9 Fe1 C7 67.5(4) . .
C5 Fe1 C7 161.0(3) . .
C3 Fe1 C7 125.6(3) . .
C10 Fe1 C7 67.7(3) . .
C2 Fe1 C7 110.5(4) . .
C6 Fe1 C7 40.6(3) . .
C1 Fe1 C4 68.3(2) . .
C8 Fe1 C4 120.3(3) . .
C9 Fe1 C4 103.5(3) . .
C5 Fe1 C4 40.4(2) . .
C3 Fe1 C4 39.9(2) . .
C10 Fe1 C4 118.9(3) . .
C2 Fe1 C4 67.8(3) . .
C6 Fe1 C4 155.6(3) . .
C7 Fe1 C4 158.5(3) . .
C11 Fe2 C14 66.2(3) . .
C11 Fe2 C12 42.8(3) . .
C14 Fe2 C12 67.0(3) . .
C11 Fe2 C17 120.1(3) . .
C14 Fe2 C17 165.4(3) . .
C12 Fe2 C17 107.8(3) . .
C11 Fe2 C18 151.9(4) . .
C14 Fe2 C18 127.5(3) . .
C12 Fe2 C18 114.8(3) . .
C17 Fe2 C18 40.7(3) . .
C11 Fe2 C15 40.4(3) . .
C14 Fe2 C15 39.0(3) . .
C12 Fe2 C15 69.7(3) . .
C17 Fe2 C15 154.0(3) . .
C18 Fe2 C15 164.7(3) . .
C11 Fe2 C16 112.5(3) . .
C14 Fe2 C16 152.9(4) . .
C12 Fe2 C16 132.1(4) . .
C17 Fe2 C16 40.1(3) . .
C18 Fe2 C16 67.2(3) . .
C15 Fe2 C16 121.7(3) . .
C11 Fe2 C13 67.9(3) . .
C14 Fe2 C13 39.2(3) . .
C12 Fe2 C13 39.7(2) . .
C17 Fe2 C13 128.3(3) . .
C18 Fe2 C13 106.3(3) . .
C15 Fe2 C13 67.2(3) . .
C16 Fe2 C13 167.8(4) . .
C11 Fe2 C19 168.5(4) . .
C14 Fe2 C19 108.4(3) . .
C12 Fe2 C19 146.1(3) . .
C17 Fe2 C19 67.7(3) . .
C18 Fe2 C19 39.5(3) . .
C15 Fe2 C19 129.1(4) . .
C16 Fe2 C19 67.2(3) . .
C13 Fe2 C19 115.0(3) . .
C11 Fe2 C20 131.8(3) . .
C14 Fe2 C20 118.9(4) . .
C12 Fe2 C20 171.3(4) . .
C17 Fe2 C20 68.0(4) . .
C18 Fe2 C20 67.5(3) . .
C15 Fe2 C20 110.4(3) . .
C16 Fe2 C20 40.0(3) . .
C13 Fe2 C20 148.8(4) . .
C19 Fe2 C20 40.5(3) . .
F2 P1 F2 180.0(4) 5_556 .
F2 P1 F3 90.4(2) 5_556 .
F2 P1 F3 89.6(2) . .
F2 P1 F3 89.6(2) 5_556 5_556
F2 P1 F3 90.4(2) . 5_556
F3 P1 F3 180.000(1) . 5_556
F2 P1 F1 89.0(3) 5_556 .
F2 P1 F1 91.0(3) . .
F3 P1 F1 91.0(2) . .
F3 P1 F1 89.0(2) 5_556 .
F2 P1 F1 91.0(3) 5_556 5_556
F2 P1 F1 89.0(3) . 5_556
F3 P1 F1 89.0(2) . 5_556
F3 P1 F1 91.0(2) 5_556 5_556
F1 P1 F1 180.0(3) . 5_556
F7 P2 F7 179.8(4) . 3
F7 P2 F6 89.6(3) . 3
F7 P2 F6 90.4(3) 3 3
F7 P2 F6 90.4(3) . .
F7 P2 F6 89.6(3) 3 .
F6 P2 F6 179.1(5) 3 .
F7 P2 F4 90.1(2) . .
F7 P2 F4 90.1(2) 3 .
F6 P2 F4 90.4(2) 3 .
F6 P2 F4 90.4(2) . .
F7 P2 F5 89.9(2) . .
F7 P2 F5 89.9(2) 3 .
F6 P2 F5 89.6(2) 3 .
F6 P2 F5 89.6(2) . .
F4 P2 F5 180.000(1) . .
C2 C1 C21 124.5(8) . .
C2 C1 C5 109.6(6) . .
C21 C1 C5 123.1(8) . .
C2 C1 Fe1 71.5(4) . .
C21 C1 Fe1 110.5(5) . .
C5 C1 Fe1 69.2(4) . .
C3 C2 C1 105.8(8) . .
C3 C2 Fe1 70.4(5) . .
C1 C2 Fe1 67.9(4) . .
C3 C2 H2A 127.1 . .
C1 C2 H2A 127.1 . .
Fe1 C2 H2A 126.2 . .
C2 C3 C4 113.2(8) . .
C2 C3 Fe1 71.1(5) . .
C4 C3 Fe1 71.0(4) . .
C2 C3 H3A 123.4 . .
C4 C3 H3A 123.4 . .
Fe1 C3 H3A 126.1 . .
C3 C4 C5 107.9(6) . .
C3 C4 Fe1 69.1(4) . .
C5 C4 Fe1 68.4(4) . .
C3 C4 H4A 126.0 . .
C5 C4 H4A 126.0 . .
Fe1 C4 H4A 128.0 . .
C4 C5 C1 103.4(6) . .
C4 C5 Fe1 71.2(4) . .
C1 C5 Fe1 67.3(4) . .
C4 C5 H5A 128.3 . .
C1 C5 H5A 128.3 . .
Fe1 C5 H5A 124.9 . .
C10 C6 C7 108.9(7) . .
C10 C6 Fe1 70.0(4) . .
C7 C6 Fe1 69.8(4) . .
C10 C6 H6A 125.5 . .
C7 C6 H6A 125.5 . .
Fe1 C6 H6A 126.3 . .
C8 C7 C6 106.2(8) . .
C8 C7 Fe1 68.4(4) . .
C6 C7 Fe1 69.6(4) . .
C8 C7 H7A 126.9 . .
C6 C7 H7A 126.9 . .
Fe1 C7 H7A 126.7 . .
C9 C8 C7 108.5(8) . .
C9 C8 Fe1 70.1(5) . .
C7 C8 Fe1 71.2(4) . .
C9 C8 H8A 125.8 . .
C7 C8 H8A 125.8 . .
Fe1 C8 H8A 124.5 . .
C8 C9 C10 108.8(8) . .
C8 C9 Fe1 69.8(5) . .
C10 C9 Fe1 70.6(4) . .
C8 C9 H9A 125.6 . .
C10 C9 H9A 125.6 . .
Fe1 C9 H9A 125.6 . .
C6 C10 C9 107.6(8) . .
C6 C10 Fe1 70.7(4) . .
C9 C10 Fe1 69.0(4) . .
C6 C10 H10A 126.2 . .
C9 C10 H10A 126.2 . .
Fe1 C10 H10A 125.7 . .
C15 C11 C23 125.0(8) . .
C15 C11 C12 107.9(6) . .
C23 C11 C12 125.8(8) . .
C15 C11 Fe2 70.8(4) . .
C23 C11 Fe2 115.5(5) . .
C12 C11 Fe2 69.1(4) . .
C13 C12 C11 104.9(6) . .
C13 C12 Fe2 70.9(4) . .
C11 C12 Fe2 68.1(4) . .
C13 C12 H12A 127.6 . .
C11 C12 H12A 127.6 . .
Fe2 C12 H12A 125.0 . .
C14 C13 C12 108.7(7) . .
C14 C13 Fe2 69.5(4) . .
C12 C13 Fe2 69.4(4) . .
C14 C13 H13A 125.6 . .
C12 C13 H13A 125.6 . .
Fe2 C13 H13A 127.1 . .
C15 C14 C13 112.2(8) . .
C15 C14 Fe2 71.1(5) . .
C13 C14 Fe2 71.3(4) . .
C15 C14 H14A 123.9 . .
C13 C14 H14A 123.9 . .
Fe2 C14 H14A 125.3 . .
C14 C15 C11 106.3(8) . .
C14 C15 Fe2 69.9(5) . .
C11 C15 Fe2 68.8(4) . .
C14 C15 H15A 126.9 . .
C11 C15 H15A 126.9 . .
Fe2 C15 H15A 126.0 . .
C17 C16 C20 109.6(8) . .
C17 C16 Fe2 69.5(4) . .
C20 C16 Fe2 70.9(5) . .
C17 C16 H16A 125.2 . .
C20 C16 H16A 125.2 . .
Fe2 C16 H16A 126.0 . .
C16 C17 C18 106.7(8) . .
C16 C17 Fe2 70.3(5) . .
C18 C17 Fe2 69.7(4) . .
C16 C17 H17A 126.7 . .
C18 C17 H17A 126.7 . .
Fe2 C17 H17A 124.9 . .
C19 C18 C17 109.0(7) . .
C19 C18 Fe2 71.1(4) . .
C17 C18 Fe2 69.6(4) . .
C19 C18 H18A 125.5 . .
C17 C18 H18A 125.5 . .
Fe2 C18 H18A 125.5 . .
C18 C19 C20 108.3(8) . .
C18 C19 Fe2 69.4(4) . .
C20 C19 Fe2 70.1(4) . .
C18 C19 H19A 125.9 . .
C20 C19 H19A 125.9 . .
Fe2 C19 H19A 126.1 . .
C16 C20 C19 106.3(8) . .
C16 C20 Fe2 69.1(5) . .
C19 C20 Fe2 69.4(4) . .
C16 C20 H20A 126.8 . .
C19 C20 H20A 126.8 . .
Fe2 C20 H20A 126.3 . .
C1 C21 C22 121.1(8) . .
C23 C22 C21 110.1(7) . .
C11 C23 C22 121.7(8) . .

loop_
_geom_bond_atom_site_label_1
_geom_bond_atom_site_label_2
_geom_bond_distance
_geom_bond_site_symmetry_2
_geom_bond_publ_flag
Pln1 Fe1 1.643(3) . yes
Pln2 Fe1 1.655(3) . yes
Pln3 Fe2 1.642(3) . yes
Pln4 Fe2 1.654(3) . yes
Fe1 C1 2.001(6) . ?
Fe1 C8 2.020(7) . ?
Fe1 C9 2.024(7) . ?
Fe1 C5 2.027(7) . ?
Fe1 C3 2.040(7) . ?
Fe1 C10 2.045(7) . ?
Fe1 C2 2.049(8) . ?
Fe1 C6 2.054(6) . ?
Fe1 C7 2.056(7) . ?
Fe1 C4 2.064(6) . ?
Fe2 C11 2.009(6) . ?
Fe2 C14 2.020(7) . ?
Fe2 C12 2.022(6) . ?
Fe2 C17 2.025(7) . ?
Fe2 C18 2.027(7) . ?
Fe2 C15 2.035(8) . ?
Fe2 C16 2.035(7) . ?
Fe2 C13 2.043(6) . ?
Fe2 C19 2.048(7) . ?
Fe2 C20 2.058(7) . ?
P1 F2 1.560(5) 5_556 ?
P1 F2 1.560(5) . ?
P1 F3 1.569(4) . ?
P1 F3 1.569(4) 5_556 ?
P1 F1 1.585(4) . ?
P1 F1 1.585(4) 5_556 ?
P2 F7 1.565(4) . ?
P2 F7 1.565(4) 3 ?
P2 F6 1.570(5) 3 ?
P2 F6 1.570(5) . ?
P2 F4 1.579(7) . ?
P2 F5 1.584(7) . ?
C1 C2 1.406(11) . ?
C1 C21 1.425(10) . ?
C1 C5 1.494(10) . ?
C2 C3 1.348(10) . ?
C2 H2A 0.9300 . ?
C3 C4 1.402(9) . ?
C3 H3A 0.9300 . ?
C4 C5 1.414(8) . ?
C4 H4A 0.9300 . ?
C5 H5A 0.9300 . ?
C6 C10 1.381(9) . ?
C6 C7 1.428(10) . ?
C6 H6A 0.9300 . ?
C7 C8 1.410(12) . ?
C7 H7A 0.9300 . ?
C8 C9 1.386(12) . ?
C8 H8A 0.9300 . ?
C9 C10 1.405(10) . ?
C9 H9A 0.9300 . ?
C10 H10A 0.9300 . ?
C11 C15 1.397(11) . ?
C11 C23 1.442(9) . ?
C11 C12 1.472(10) . ?
C12 C13 1.381(9) . ?
C12 H12A 0.9300 . ?
C13 C14 1.364(9) . ?
C13 H13A 0.9300 . ?
C14 C15 1.354(10) . ?
C14 H14A 0.9300 . ?
C15 H15A 0.9300 . ?
C16 C17 1.393(11) . ?
C16 C20 1.401(12) . ?
C16 H16A 0.9300 . ?
C17 C18 1.410(9) . ?
C17 H17A 0.9300 . ?
C18 C19 1.377(10) . ?
C18 H18A 0.9300 . ?
C19 C20 1.422(11) . ?
C19 H19A 0.9300 . ?
C20 H20A 0.9300 . ?
C21 C22 1.469(10) . ?
C22 C23 1.461(10) . ?
